data_7039260
loop_
_publ_author_name
'Zhang, Dao'
'He, Yu'
'Tang, Junkai'

_publ_section_title
;
 Chiral linker-bridged bis-N-heterocyclic carbenes: design, synthesis,
 palladium complexes, and catalytic properties.
;
_journal_issue 29
_journal_name_full 'Dalton transactions (Cambridge, England : 2003)'
_journal_page_first 11699
_journal_page_last 11709
_journal_paper_doi 10.1039/c6dt00984k
_journal_volume 45
_journal_year 2016
_chemical_formula_sum 'C66 H78 Br2 N6 O6 Pd'
_chemical_formula_weight 1317.56
_space_group_crystal_system monoclinic
_space_group_IT_number 14
_space_group_name_Hall '-P 2ybc'
_space_group_name_H-M_alt 'P 1 21/c 1'
_symmetry_space_group_name_Hall '-P 2ybc'
_symmetry_space_group_name_H-M 'P 1 21/c 1'
_atom_sites_solution_hydrogens geom
_audit_creation_method SHELXL-2014/7
_audit_update_record
;
2016-04-25 deposited with the CCDC.
2016-05-12 downloaded from the CCDC.
;
_cell_angle_alpha 90
_cell_angle_beta 96.093(14)
_cell_angle_gamma 90
_cell_formula_units_Z 4
_cell_length_a 20.197(17)
_cell_length_b 18.197(15)
_cell_length_c 18.417(15)
_cell_measurement_reflns_used 929
_cell_measurement_temperature 298(2)
_cell_measurement_theta_max 25.492
_cell_measurement_theta_min 2.458
_cell_volume 6730(10)
_computing_cell_refinement 'Bruker SMART'
_computing_data_collection 'Bruker SMART'
_computing_data_reduction 'Bruker SHELXTL'
_computing_molecular_graphics 'Bruker SHELXTL'
_computing_publication_material 'Bruker SHELXTL'
_computing_structure_refinement 'SHELXL-2014/7 (Sheldrick, 2014)'
_computing_structure_solution 'Bruker SHELXTL'
_diffrn_ambient_temperature 298(2)
_diffrn_measured_fraction_theta_full 0.997
_diffrn_measured_fraction_theta_max 0.997
_diffrn_measurement_device_type 'CCD area detector'
_diffrn_measurement_method 'phi and omega scans'
_diffrn_radiation_type MoK\a
_diffrn_radiation_wavelength 0.71073
_diffrn_reflns_av_R_equivalents 0.1020
_diffrn_reflns_av_unetI/netI 0.2136
_diffrn_reflns_Laue_measured_fraction_full 0.997
_diffrn_reflns_Laue_measured_fraction_max 0.997
_diffrn_reflns_limit_h_max 24
_diffrn_reflns_limit_h_min -22
_diffrn_reflns_limit_k_max 21
_diffrn_reflns_limit_k_min -21
_diffrn_reflns_limit_l_max 21
_diffrn_reflns_limit_l_min -19
_diffrn_reflns_number 28003
_diffrn_reflns_point_group_measured_fraction_full 0.997
_diffrn_reflns_point_group_measured_fraction_max 0.997
_diffrn_reflns_theta_full 25.010
_diffrn_reflns_theta_max 25.010
_diffrn_reflns_theta_min 1.510
_exptl_absorpt_coefficient_mu 1.514
_exptl_absorpt_correction_T_max 1.000
_exptl_absorpt_correction_T_min 0.823
_exptl_absorpt_correction_type multi-scan
_exptl_absorpt_process_details sadabs
_exptl_crystal_colour colourless
_exptl_crystal_density_diffrn 1.300
_exptl_crystal_description sheet
_exptl_crystal_F_000 2720
_exptl_crystal_size_max 0.180
_exptl_crystal_size_mid 0.100
_exptl_crystal_size_min 0.010
_refine_diff_density_max 0.733
_refine_diff_density_min -0.478
_refine_diff_density_rms 0.077
_refine_ls_extinction_method none
_refine_ls_goodness_of_fit_ref 0.935
_refine_ls_hydrogen_treatment constr
_refine_ls_matrix_type full
_refine_ls_number_parameters 768
_refine_ls_number_reflns 11844
_refine_ls_number_restraints 256
_refine_ls_restrained_S_all 0.967
_refine_ls_R_factor_all 0.1786
_refine_ls_R_factor_gt 0.0716
_refine_ls_shift/su_max 0.003
_refine_ls_shift/su_mean 0.000
_refine_ls_structure_factor_coef Fsqd
_refine_ls_weighting_details 'w=1/[\s^2^(Fo^2^)+(0.0645P)^2^] where P=(Fo^2^+2Fc^2^)/3'
_refine_ls_weighting_scheme calc
_refine_ls_wR_factor_gt 0.1571
_refine_ls_wR_factor_ref 0.1748
_reflns_Friedel_coverage 0.000
_reflns_number_gt 4531
_reflns_number_total 11844
_reflns_threshold_expression 'I > 2\s(I)'
_cod_data_source_file c6dt00984k1.cif
_cod_data_source_block a51224a
_cod_depositor_comments 'Adding full bibliography for 7039260.cif.'
_cod_database_code 7039260
_shelx_shelxl_version_number 2014/7
_shelx_space_group_comment
; 
The symmetry employed for this shelxl refinement is uniquely defined 
by the following loop, which should always be used as a source of 
symmetry information in preference to the above space-group names. 
They are only intended as comments. 
;
_shelx_estimated_absorpt_t_min 0.772
_shelx_estimated_absorpt_t_max 0.985
_platon_squeeze_void_probe_radius 1.20

loop_
_space_group_symop_operation_xyz
'x, y, z'
'-x, y+1/2, -z+1/2'
'-x, -y, -z'
'x, -y-1/2, z-1/2'

loop_
_atom_site_label
_atom_site_type_symbol
_atom_site_fract_x
_atom_site_fract_y
_atom_site_fract_z
_atom_site_U_iso_or_equiv
_atom_site_adp_type
_atom_site_occupancy
_atom_site_site_symmetry_order
_atom_site_calc_flag
_atom_site_refinement_flags_posn
_atom_site_refinement_flags_adp
_atom_site_refinement_flags_occupancy
_atom_site_disorder_assembly
_atom_site_disorder_group
Pd1 Pd 0.16384(3) 0.19621(4) 0.40472(3) 0.0486(2) Uani 1 1 d . . . . .
Br1 Br 0.05533(4) 0.20451(6) 0.33165(5) 0.0700(3) Uani 1 1 d . . . . .
Br2 Br 0.20964(5) 0.30518(6) 0.34773(6) 0.0928(4) Uani 1 1 d . . . . .
N1 N 0.2516(3) 0.1840(4) 0.5440(4) 0.0513(19) Uani 1 1 d . . . . .
N2 N 0.3063(3) 0.1638(4) 0.4516(4) 0.0460(18) Uani 1 1 d . . . . .
N3 N 0.1247(3) 0.1122(4) 0.5317(4) 0.0529(19) Uani 1 1 d . . . . .
N4 N 0.1142(3) 0.0451(4) 0.4338(4) 0.0397(16) Uani 1 1 d . . . . .
N5 N 0.2756(8) -0.1513(8) 0.0674(9) 0.173(5) Uani 1 1 d D U . . .
N6 N -0.1370(6) -0.0129(10) 0.0149(6) 0.236(6) Uani 1 1 d D U . . .
O1 O 0.4008(3) 0.1039(3) 0.2710(3) 0.0536(15) Uani 1 1 d . . . . .
O2 O 0.2788(7) -0.1507(7) 0.0025(7) 0.230(7) Uani 1 1 d D U . . .
O3 O 0.2769(8) -0.2080(7) 0.1042(8) 0.241(7) Uani 1 1 d D U . . .
O4 O 0.0916(3) -0.1003(3) 0.2657(3) 0.0542(15) Uani 1 1 d . . . . .
O5 O -0.1715(6) -0.0627(7) -0.0015(6) 0.204(5) Uani 1 1 d D U . . .
O6 O -0.1430(7) 0.0523(9) -0.0086(8) 0.267(7) Uani 1 1 d D U . . .
C1 C 0.2013(14) 0.2078(14) 0.5975(17) 0.043(8) Uani 0.45(3) 1 d D U P A 1
H1 H 0.2106 0.1785 0.6420 0.051 Uiso 0.45(3) 1 calc R U P A 1
C2 C 0.1289(17) 0.193(3) 0.568(3) 0.058(8) Uani 0.45(3) 1 d D U P A 1
H2 H 0.1229 0.2256 0.5247 0.070 Uiso 0.45(3) 1 calc R U P A 1
C3 C 0.0780(5) 0.2124(5) 0.6045(6) 0.091(4) Uani 0.45(3) 1 d D . P A 1
H3A H 0.0630 0.1684 0.6276 0.109 Uiso 0.45(3) 1 calc R U P A 1
H3B H 0.0418 0.2286 0.5694 0.109 Uiso 0.45(3) 1 calc R U P A 1
C4 C 0.0891(19) 0.270(2) 0.661(2) 0.127(16) Uani 0.45(3) 1 d D U P A 1
H4A H 0.1059 0.2481 0.7076 0.152 Uiso 0.45(3) 1 calc R U P A 1
H4B H 0.0480 0.2954 0.6668 0.152 Uiso 0.45(3) 1 calc R U P A 1
C5 C 0.140(2) 0.321(3) 0.634(2) 0.076(8) Uani 0.45(3) 1 d D U P A 1
H5A H 0.1511 0.3594 0.6703 0.091 Uiso 0.45(3) 1 calc R U P A 1
H5B H 0.1208 0.3453 0.5895 0.091 Uiso 0.45(3) 1 calc R U P A 1
C6 C 0.2066(5) 0.2815(5) 0.6177(5) 0.080(3) Uani 0.45(3) 1 d . . P A 1
H6A H 0.2253 0.3082 0.5791 0.096 Uiso 0.45(3) 1 calc R U P A 1
H6B H 0.2382 0.2851 0.6611 0.096 Uiso 0.45(3) 1 calc R U P A 1
C1' C 0.1932(15) 0.2182(15) 0.5660(17) 0.064(9) Uani 0.55(3) 1 d D U P A 2
H1' H 0.1755 0.2434 0.5211 0.077 Uiso 0.55(3) 1 calc R U P A 2
C2' C 0.1395(17) 0.1688(19) 0.578(3) 0.058(8) Uani 0.55(3) 1 d . . P A 2
H2' H 0.1574 0.1433 0.6223 0.070 Uiso 0.55(3) 1 calc R U P A 2
C3' C 0.0780(5) 0.2124(5) 0.6045(6) 0.091(4) Uani 0.55(3) 1 d D . P A 2
H3'1 H 0.0422 0.2118 0.5651 0.109 Uiso 0.55(3) 1 calc R U P A 2
H3'2 H 0.0627 0.1851 0.6448 0.109 Uiso 0.55(3) 1 calc R U P A 2
C4' C 0.0888(11) 0.2920(10) 0.6292(13) 0.065(7) Uani 0.55(3) 1 d D U P A 2
H4'1 H 0.0590 0.3017 0.6660 0.078 Uiso 0.55(3) 1 calc R U P A 2
H4'2 H 0.0749 0.3232 0.5877 0.078 Uiso 0.55(3) 1 calc R U P A 2
C5' C 0.1586(13) 0.317(2) 0.6603(18) 0.076(8) Uani 0.55(3) 1 d D . P A 2
H5'1 H 0.1623 0.3698 0.6570 0.091 Uiso 0.55(3) 1 calc R U P A 2
H5'2 H 0.1671 0.3026 0.7112 0.091 Uiso 0.55(3) 1 calc R U P A 2
C6' C 0.2066(5) 0.2815(5) 0.6177(5) 0.080(3) Uani 0.55(3) 1 d D . P A 2
H6'1 H 0.2431 0.2659 0.6529 0.096 Uiso 0.55(3) 1 calc R U P A 2
H6'2 H 0.2243 0.3205 0.5894 0.096 Uiso 0.55(3) 1 calc R U P A 2
C7 C 0.2470(4) 0.1829(4) 0.4690(5) 0.046(2) Uani 1 1 d . . . . .
C8 C 0.3516(4) 0.1525(5) 0.5127(5) 0.053(2) Uani 1 1 d . . . . .
C9 C 0.4170(5) 0.1326(5) 0.5175(6) 0.071(3) Uani 1 1 d . . . . .
H9 H 0.4394 0.1259 0.4764 0.086 Uiso 1 1 calc R U . . .
C10 C 0.4479(5) 0.1231(6) 0.5878(7) 0.093(4) Uani 1 1 d . . . . .
H10 H 0.4928 0.1106 0.5949 0.112 Uiso 1 1 calc R U . . .
C11 C 0.4124(6) 0.1319(6) 0.6474(6) 0.091(4) Uani 1 1 d . . . . .
H11 H 0.4348 0.1244 0.6935 0.109 Uiso 1 1 calc R U . . .
C12 C 0.3474(5) 0.1508(6) 0.6433(5) 0.071(3) Uani 1 1 d . . . . .
C13 C 0.3160(4) 0.1638(5) 0.5716(5) 0.052(2) Uani 1 1 d . . . . .
C14 C 0.3142(5) 0.1544(6) 0.7138(5) 0.100(4) Uani 1 1 d . . . . .
H14A H 0.3444 0.1364 0.7536 0.150 Uiso 1 1 calc R U . . .
H14B H 0.2747 0.1246 0.7090 0.150 Uiso 1 1 calc R U . . .
H14C H 0.3025 0.2043 0.7233 0.150 Uiso 1 1 calc R U . . .
C15 C 0.3212(4) 0.1539(5) 0.3752(4) 0.052(2) Uani 1 1 d . . . . .
H15A H 0.2824 0.1683 0.3426 0.063 Uiso 1 1 calc R U . . .
H15B H 0.3293 0.1022 0.3669 0.063 Uiso 1 1 calc R U . . .
C16 C 0.3804(4) 0.1975(5) 0.3562(4) 0.052(2) Uani 1 1 d . . . . .
C17 C 0.4214(4) 0.1676(5) 0.3081(5) 0.052(2) Uani 1 1 d . . . . .
C18 C 0.4806(4) 0.2020(6) 0.2961(4) 0.062(3) Uani 1 1 d . . . . .
C19 C 0.4943(4) 0.2678(6) 0.3302(5) 0.067(3) Uani 1 1 d . . . . .
H19 H 0.5337 0.2915 0.3224 0.080 Uiso 1 1 calc R U . . .
C20 C 0.4524(5) 0.3017(5) 0.3764(4) 0.059(2) Uani 1 1 d . . . . .
C21 C 0.3963(4) 0.2634(5) 0.3907(4) 0.052(2) Uani 1 1 d . . . . .
H21 H 0.3690 0.2822 0.4238 0.063 Uiso 1 1 calc R U . . .
C22 C 0.3465(4) 0.1140(5) 0.2158(4) 0.060(3) Uani 1 1 d . . . . .
H22A H 0.3582 0.1502 0.1807 0.072 Uiso 1 1 calc R U . . .
H22B H 0.3079 0.1319 0.2377 0.072 Uiso 1 1 calc R U . . .
C23 C 0.3305(4) 0.0435(6) 0.1787(5) 0.058(3) Uani 1 1 d . . . . .
C24 C 0.3223(5) 0.0413(6) 0.1054(6) 0.089(4) Uani 1 1 d D . . . .
H24 H 0.3282 0.0839 0.0789 0.106 Uiso 1 1 calc R U . . .
C25 C 0.3049(6) -0.0242(8) 0.0687(7) 0.121(5) Uani 1 1 d D U . . .
H25 H 0.2998 -0.0255 0.0180 0.145 Uiso 1 1 calc R U . . .
C26 C 0.2956(6) -0.0861(8) 0.1079(9) 0.118(4) Uani 1 1 d D U . . .
C27 C 0.3030(6) -0.0840(7) 0.1807(8) 0.118(4) Uani 1 1 d . U . . .
H27 H 0.2968 -0.1262 0.2077 0.142 Uiso 1 1 calc R U . . .
C28 C 0.3194(5) -0.0203(7) 0.2147(6) 0.095(4) Uani 1 1 d . . . . .
H28 H 0.3235 -0.0195 0.2655 0.114 Uiso 1 1 calc R U . . .
C29 C 0.5303(5) 0.1654(7) 0.2485(6) 0.086(3) Uani 1 1 d . . . . .
C30 C 0.5507(5) 0.0885(7) 0.2830(6) 0.122(4) Uani 1 1 d . . . . .
H30A H 0.5850 0.0672 0.2575 0.183 Uiso 1 1 calc R U . . .
H30B H 0.5126 0.0566 0.2791 0.183 Uiso 1 1 calc R U . . .
H30C H 0.5669 0.0947 0.3336 0.183 Uiso 1 1 calc R U . . .
C31 C 0.5004(5) 0.1553(7) 0.1688(5) 0.107(4) Uani 1 1 d . . . . .
H31A H 0.4715 0.1959 0.1547 0.161 Uiso 1 1 calc R U . . .
H31B H 0.4754 0.1104 0.1644 0.161 Uiso 1 1 calc R U . . .
H31C H 0.5356 0.1534 0.1377 0.161 Uiso 1 1 calc R U . . .
C32 C 0.5924(5) 0.2113(8) 0.2482(7) 0.166(7) Uani 1 1 d . . . . .
H32A H 0.5802 0.2616 0.2382 0.250 Uiso 1 1 calc R U . . .
H32B H 0.6183 0.1935 0.2111 0.250 Uiso 1 1 calc R U . . .
H32C H 0.6181 0.2081 0.2950 0.250 Uiso 1 1 calc R U . . .
C33 C 0.4718(6) 0.3741(6) 0.4134(6) 0.099(3) Uani 1 1 d D U . . .
C34 C 0.4967(6) 0.4281(6) 0.3614(6) 0.136(4) Uani 1 1 d D U . . .
H34A H 0.4801 0.4150 0.3123 0.204 Uiso 1 1 calc R U . . .
H34B H 0.5445 0.4274 0.3664 0.204 Uiso 1 1 calc R U . . .
H34C H 0.4814 0.4764 0.3721 0.204 Uiso 1 1 calc R U . . .
C35 C 0.4267(6) 0.3972(7) 0.4625(7) 0.162(5) Uani 1 1 d D U . . .
H35A H 0.4157 0.3563 0.4919 0.243 Uiso 1 1 calc R U . . .
H35B H 0.4470 0.4352 0.4935 0.243 Uiso 1 1 calc R U . . .
H35C H 0.3870 0.4158 0.4356 0.243 Uiso 1 1 calc R U . . .
C36 C 0.5377(6) 0.3576(7) 0.4688(7) 0.155(5) Uani 1 1 d D U . . .
H36A H 0.5542 0.4028 0.4908 0.233 Uiso 1 1 calc R U . . .
H36B H 0.5713 0.3361 0.4423 0.233 Uiso 1 1 calc R U . . .
H36C H 0.5268 0.3243 0.5061 0.233 Uiso 1 1 calc R U . . .
C37 C 0.1297(3) 0.1103(4) 0.4583(4) 0.0328(19) Uani 1 1 d . . . . .
C38 C 0.0947(4) 0.0009(4) 0.4890(5) 0.047(2) Uani 1 1 d . . . . .
C39 C 0.0734(4) -0.0699(5) 0.4872(6) 0.066(3) Uani 1 1 d . . . . .
H39 H 0.0692 -0.0970 0.4442 0.079 Uiso 1 1 calc R U . . .
C40 C 0.0584(5) -0.0995(6) 0.5521(8) 0.086(4) Uani 1 1 d . . . . .
H40 H 0.0422 -0.1472 0.5534 0.103 Uiso 1 1 calc R U . . .
C41 C 0.0671(5) -0.0597(7) 0.6134(6) 0.076(3) Uani 1 1 d . . . . .
H41 H 0.0575 -0.0823 0.6564 0.091 Uiso 1 1 calc R U . . .
C42 C 0.0886(5) 0.0112(6) 0.6180(6) 0.067(3) Uani 1 1 d . . . . .
C43 C 0.1027(4) 0.0428(5) 0.5529(5) 0.051(2) Uani 1 1 d . . . . .
C44 C 0.0987(6) 0.0483(6) 0.6926(6) 0.119(4) Uani 1 1 d . . . . .
H44A H 0.0591 0.0747 0.7010 0.178 Uiso 1 1 calc R U . . .
H44B H 0.1355 0.0819 0.6939 0.178 Uiso 1 1 calc R U . . .
H44C H 0.1079 0.0117 0.7298 0.178 Uiso 1 1 calc R U . . .
C45 C 0.1180(4) 0.0188(4) 0.3592(4) 0.059(2) Uani 1 1 d . . . . .
H45A H 0.1325 0.0585 0.3295 0.071 Uiso 1 1 calc R U . . .
H45B H 0.0742 0.0031 0.3381 0.071 Uiso 1 1 calc R U . . .
C46 C 0.1666(4) -0.0452(5) 0.3586(5) 0.049(2) Uani 1 1 d . . . . .
C47 C 0.1481(4) -0.1060(5) 0.3130(5) 0.049(2) Uani 1 1 d . . . . .
C48 C 0.1838(5) -0.1706(5) 0.3226(5) 0.063(3) Uani 1 1 d . . . . .
C49 C 0.2408(4) -0.1698(5) 0.3729(6) 0.070(3) Uani 1 1 d . . . . .
H49 H 0.2653 -0.2130 0.3796 0.084 Uiso 1 1 calc R U . . .
C50 C 0.2630(4) -0.1085(5) 0.4135(5) 0.058(2) Uani 1 1 d . . . . .
C51 C 0.2229(4) -0.0460(5) 0.4050(4) 0.052(2) Uani 1 1 d . . . . .
H51 H 0.2352 -0.0040 0.4318 0.062 Uiso 1 1 calc R U . . .
C52 C 0.1026(5) -0.0551(6) 0.2028(4) 0.076(3) Uani 1 1 d . . . . .
H52A H 0.1337 -0.0791 0.1739 0.091 Uiso 1 1 calc R U . . .
H52B H 0.1210 -0.0079 0.2188 0.091 Uiso 1 1 calc R U . . .
C53 C 0.0380(5) -0.0449(6) 0.1591(5) 0.068(3) Uani 1 1 d . . . . .
C54 C -0.0059(6) -0.0988(6) 0.1366(6) 0.097(4) Uani 1 1 d . . . . .
H54 H 0.0037 -0.1460 0.1537 0.116 Uiso 1 1 calc R U . . .
C55 C -0.0626(6) -0.0893(7) 0.0911(6) 0.105(4) Uani 1 1 d . U . . .
H55 H -0.0894 -0.1294 0.0767 0.125 Uiso 1 1 calc R U . . .
C56 C -0.0793(7) -0.0226(10) 0.0675(8) 0.143(5) Uani 1 1 d D U . . .
C57 C -0.0404(8) 0.0321(9) 0.0923(9) 0.182(6) Uani 1 1 d D U . . .
H57 H -0.0512 0.0794 0.0761 0.218 Uiso 1 1 calc R U . . .
C58 C 0.0180(7) 0.0220(9) 0.1433(8) 0.165(6) Uani 1 1 d D U . . .
H58 H 0.0409 0.0622 0.1646 0.198 Uiso 1 1 calc R U . . .
C59 C 0.1596(5) -0.2443(6) 0.2867(7) 0.092(3) Uani 1 1 d . U . . .
C60 C 0.2102(6) -0.3067(6) 0.3049(8) 0.163(6) Uani 1 1 d . U . . .
H60A H 0.1990 -0.3478 0.2732 0.244 Uiso 1 1 calc R U . . .
H60B H 0.2091 -0.3216 0.3547 0.244 Uiso 1 1 calc R U . . .
H60C H 0.2541 -0.2896 0.2980 0.244 Uiso 1 1 calc R U . . .
C61 C 0.0945(5) -0.2635(6) 0.3183(6) 0.116(4) Uani 1 1 d . . . . .
H61A H 0.0732 -0.3037 0.2914 0.175 Uiso 1 1 calc R U . . .
H61B H 0.0655 -0.2215 0.3145 0.175 Uiso 1 1 calc R U . . .
H61C H 0.1040 -0.2771 0.3686 0.175 Uiso 1 1 calc R U . . .
C62 C 0.1478(6) -0.2398(7) 0.2068(7) 0.129(5) Uani 1 1 d . . . . .
H62A H 0.1365 -0.2877 0.1872 0.193 Uiso 1 1 calc R U . . .
H62B H 0.1873 -0.2224 0.1877 0.193 Uiso 1 1 calc R U . . .
H62C H 0.1117 -0.2065 0.1933 0.193 Uiso 1 1 calc R U . . .
C63 C 0.3238(5) -0.1093(6) 0.4688(6) 0.085(3) Uani 1 1 d . U . . .
C64 C 0.3642(5) -0.1793(6) 0.4693(6) 0.116(4) Uani 1 1 d . U . . .
H64A H 0.3706 -0.1927 0.4201 0.174 Uiso 1 1 calc R U . . .
H64B H 0.3409 -0.2180 0.4913 0.174 Uiso 1 1 calc R U . . .
H64C H 0.4067 -0.1717 0.4969 0.174 Uiso 1 1 calc R U . . .
C65 C 0.3700(5) -0.0465(6) 0.4578(7) 0.133(4) Uani 1 1 d . U . . .
H65A H 0.3811 -0.0468 0.4084 0.200 Uiso 1 1 calc R U . . .
H65B H 0.4099 -0.0517 0.4907 0.200 Uiso 1 1 calc R U . . .
H65C H 0.3486 -0.0010 0.4674 0.200 Uiso 1 1 calc R U . . .
C66 C 0.2991(6) -0.1042(8) 0.5453(7) 0.162(5) Uani 1 1 d . U . . .
H66A H 0.3190 -0.0623 0.5707 0.243 Uiso 1 1 calc R U . . .
H66B H 0.3115 -0.1480 0.5724 0.243 Uiso 1 1 calc R U . . .
H66C H 0.2516 -0.0992 0.5402 0.243 Uiso 1 1 calc R U . . .

loop_
_atom_site_aniso_label
_atom_site_aniso_U_11
_atom_site_aniso_U_22
_atom_site_aniso_U_33
_atom_site_aniso_U_23
_atom_site_aniso_U_13
_atom_site_aniso_U_12
Pd1 0.0484(4) 0.0473(4) 0.0504(4) 0.0097(4) 0.0069(3) -0.0084(4)
Br1 0.0586(6) 0.0733(7) 0.0761(7) 0.0249(6) -0.0024(5) -0.0040(6)
Br2 0.0793(8) 0.0804(8) 0.1206(9) 0.0456(7) 0.0197(7) -0.0176(7)
N1 0.033(4) 0.069(6) 0.053(5) -0.023(4) 0.012(4) 0.001(4)
N2 0.047(5) 0.053(5) 0.039(5) -0.005(3) 0.008(4) -0.013(4)
N3 0.059(5) 0.050(5) 0.049(5) 0.004(4) 0.001(4) -0.014(4)
N4 0.037(4) 0.037(5) 0.044(5) 0.007(4) -0.001(3) -0.006(3)
N5 0.180(10) 0.151(10) 0.192(11) -0.099(9) 0.033(10) 0.020(9)
N6 0.190(11) 0.204(10) 0.287(12) 0.001(10) -0.100(9) 0.020(10)
O1 0.057(4) 0.059(4) 0.044(4) -0.008(3) 0.003(3) 0.008(3)
O2 0.259(13) 0.194(11) 0.218(12) -0.155(10) -0.063(11) 0.073(9)
O3 0.298(15) 0.145(11) 0.298(15) -0.122(9) 0.114(12) -0.066(11)
O4 0.053(4) 0.066(4) 0.043(4) -0.008(3) -0.001(3) -0.005(3)
O5 0.197(6) 0.199(6) 0.211(6) 0.000(4) -0.007(4) 0.004(4)
O6 0.265(8) 0.263(8) 0.272(8) 0.009(4) 0.017(4) 0.001(4)
C1 0.056(14) 0.048(13) 0.027(13) 0.004(11) 0.020(11) -0.012(10)
C2 0.052(10) 0.056(19) 0.070(12) -0.022(13) 0.023(8) 0.002(12)
C3 0.071(7) 0.070(8) 0.139(10) 0.026(7) 0.043(7) 0.012(6)
C4 0.11(2) 0.16(2) 0.11(2) -0.022(17) 0.048(17) -0.006(16)
C5 0.100(15) 0.066(9) 0.066(18) -0.002(13) 0.025(12) 0.010(11)
C6 0.092(8) 0.051(7) 0.094(8) -0.028(6) -0.004(6) 0.000(6)
C1' 0.061(13) 0.081(15) 0.051(15) -0.014(12) 0.014(12) -0.039(11)
C2' 0.052(10) 0.056(19) 0.070(12) -0.022(13) 0.023(8) 0.002(12)
C3' 0.071(7) 0.070(8) 0.139(10) 0.026(7) 0.043(7) 0.012(6)
C4' 0.079(13) 0.091(14) 0.026(10) -0.025(10) 0.011(9) 0.010(12)
C5' 0.100(15) 0.066(9) 0.066(18) -0.002(13) 0.025(12) 0.010(11)
C6' 0.092(8) 0.051(7) 0.094(8) -0.028(6) -0.004(6) 0.000(6)
C7 0.060(6) 0.027(5) 0.052(6) 0.005(4) 0.016(5) -0.013(4)
C8 0.043(6) 0.060(6) 0.055(7) -0.007(5) 0.002(6) -0.010(5)
C9 0.044(7) 0.111(9) 0.060(7) 0.007(6) 0.011(5) -0.006(6)
C10 0.052(7) 0.140(11) 0.088(9) 0.013(8) 0.011(7) 0.007(7)
C11 0.068(8) 0.134(11) 0.068(8) 0.016(7) -0.009(7) -0.004(7)
C12 0.065(7) 0.093(8) 0.054(8) 0.003(6) 0.001(6) -0.013(6)
C13 0.052(6) 0.061(6) 0.044(6) -0.006(5) 0.012(5) -0.019(5)
C14 0.110(9) 0.146(11) 0.046(7) 0.001(7) 0.018(6) 0.017(8)
C15 0.052(6) 0.058(6) 0.047(6) -0.007(5) 0.004(4) -0.010(5)
C16 0.050(5) 0.066(6) 0.041(5) -0.002(5) 0.012(4) -0.024(5)
C17 0.056(6) 0.051(6) 0.050(6) -0.010(5) 0.006(5) -0.001(5)
C18 0.062(6) 0.082(7) 0.042(6) -0.006(6) 0.006(5) -0.023(6)
C19 0.059(6) 0.090(8) 0.053(6) -0.008(6) 0.015(5) -0.029(6)
C20 0.081(7) 0.053(6) 0.042(5) -0.007(5) 0.009(5) -0.023(6)
C21 0.066(6) 0.052(6) 0.042(6) -0.016(5) 0.018(5) -0.014(5)
C22 0.068(7) 0.067(7) 0.044(6) -0.001(5) 0.002(5) 0.002(5)
C23 0.057(6) 0.074(8) 0.043(7) -0.018(6) -0.002(5) 0.000(5)
C24 0.104(9) 0.083(9) 0.074(9) -0.034(7) -0.013(7) 0.032(7)
C25 0.101(9) 0.134(12) 0.117(11) -0.071(10) -0.036(8) 0.037(9)
C26 0.097(7) 0.100(9) 0.158(11) -0.087(9) 0.024(8) -0.004(7)
C27 0.124(9) 0.080(8) 0.155(12) -0.048(9) 0.042(9) -0.026(7)
C28 0.128(10) 0.083(9) 0.075(8) -0.031(8) 0.023(7) -0.026(8)
C29 0.064(7) 0.127(11) 0.075(8) -0.026(7) 0.038(6) -0.005(7)
C30 0.104(10) 0.148(13) 0.114(10) -0.028(9) 0.009(8) 0.042(9)
C31 0.110(9) 0.162(12) 0.055(8) -0.013(7) 0.031(7) 0.026(8)
C32 0.094(10) 0.240(17) 0.182(14) -0.112(12) 0.094(9) -0.059(11)
C33 0.132(8) 0.091(7) 0.084(7) -0.038(6) 0.053(6) -0.068(7)
C34 0.185(10) 0.102(9) 0.119(9) -0.011(7) 0.000(8) -0.051(8)
C35 0.186(11) 0.115(9) 0.196(11) -0.094(8) 0.069(9) -0.064(8)
C36 0.179(11) 0.141(10) 0.137(10) -0.032(8) -0.029(9) -0.039(9)
C37 0.030(5) 0.038(6) 0.032(5) 0.008(4) 0.008(4) -0.002(4)
C38 0.042(5) 0.025(6) 0.074(7) 0.012(5) 0.007(5) -0.006(4)
C39 0.052(6) 0.059(7) 0.087(8) 0.004(6) 0.005(5) -0.009(5)
C40 0.071(8) 0.051(8) 0.140(12) 0.032(8) 0.034(8) -0.003(6)
C41 0.060(7) 0.091(10) 0.080(9) 0.038(7) 0.026(6) -0.006(6)
C42 0.068(7) 0.066(8) 0.070(8) 0.011(6) 0.018(6) -0.013(6)
C43 0.040(5) 0.053(7) 0.060(7) 0.018(6) 0.014(5) -0.008(4)
C44 0.159(12) 0.092(10) 0.108(11) 0.039(8) 0.030(9) -0.021(8)
C45 0.066(6) 0.053(6) 0.052(6) -0.008(5) -0.016(5) -0.001(5)
C46 0.042(6) 0.049(6) 0.057(6) 0.005(5) 0.009(5) 0.004(5)
C47 0.035(5) 0.058(7) 0.054(6) -0.007(5) 0.009(5) -0.003(5)
C48 0.044(6) 0.065(8) 0.083(7) -0.020(6) 0.018(5) -0.007(5)
C49 0.042(6) 0.053(7) 0.113(9) -0.011(6) 0.004(6) 0.007(5)
C50 0.052(6) 0.060(7) 0.063(7) 0.001(5) 0.009(5) -0.003(6)
C51 0.044(6) 0.054(6) 0.055(6) -0.007(5) -0.007(5) 0.004(5)
C52 0.085(8) 0.125(10) 0.020(5) 0.005(6) 0.014(5) -0.019(7)
C53 0.067(7) 0.063(8) 0.071(7) 0.006(6) -0.007(6) -0.010(6)
C54 0.118(10) 0.072(8) 0.091(9) 0.029(7) -0.031(8) -0.031(8)
C55 0.088(8) 0.110(10) 0.105(9) -0.032(8) -0.042(7) -0.003(8)
C56 0.127(9) 0.129(9) 0.154(9) -0.032(8) -0.075(7) 0.015(8)
C57 0.173(11) 0.125(11) 0.223(12) 0.000(10) -0.085(10) 0.013(9)
C58 0.149(12) 0.114(11) 0.209(13) -0.019(10) -0.083(10) 0.001(9)
C59 0.071(7) 0.063(8) 0.137(10) -0.038(7) -0.003(7) -0.003(6)
C60 0.130(11) 0.065(9) 0.281(17) -0.075(10) -0.037(11) 0.032(8)
C61 0.101(10) 0.072(8) 0.173(12) -0.008(8) -0.001(8) -0.032(7)
C62 0.131(11) 0.126(12) 0.127(11) -0.069(9) 0.005(9) -0.008(9)
C63 0.061(7) 0.091(8) 0.097(7) 0.023(6) -0.018(6) 0.011(6)
C64 0.085(7) 0.092(8) 0.161(9) 0.023(7) -0.037(7) 0.002(6)
C65 0.099(8) 0.102(9) 0.184(10) 0.014(8) -0.054(8) -0.013(7)
C66 0.150(10) 0.213(11) 0.113(9) 0.009(9) -0.040(8) 0.051(9)

loop_
_atom_type_symbol
_atom_type_description
_atom_type_scat_dispersion_real
_atom_type_scat_dispersion_imag
_atom_type_scat_source
C C 0.0033 0.0016 'International Tables Vol C Tables 4.2.6.8 and 6.1.1.4'
H H 0.0000 0.0000 'International Tables Vol C Tables 4.2.6.8 and 6.1.1.4'
O O 0.0106 0.0060 'International Tables Vol C Tables 4.2.6.8 and 6.1.1.4'
Br Br -0.2901 2.4595 'International Tables Vol C Tables 4.2.6.8 and 6.1.1.4'
Pd Pd -0.9988 1.0072 'International Tables Vol C Tables 4.2.6.8 and 6.1.1.4'
N N 0.0061 0.0033 'International Tables Vol C Tables 4.2.6.8 and 6.1.1.4'

loop_
_geom_angle_atom_site_label_1
_geom_angle_atom_site_label_2
_geom_angle_atom_site_label_3
_geom_angle
C7 Pd1 C37 85.6(3)
C7 Pd1 Br1 174.6(2)
C37 Pd1 Br1 89.1(2)
C7 Pd1 Br2 91.2(2)
C37 Pd1 Br2 175.7(2)
Br1 Pd1 Br2 94.04(6)
C7 N1 C13 108.9(6)
C7 N1 C1' 108.8(15)
C13 N1 C1' 140.9(14)
C7 N1 C1 131.6(13)
C13 N1 C1 119.3(13)
C7 N2 C8 112.4(7)
C7 N2 C15 123.0(7)
C8 N2 C15 124.7(7)
C2' N3 C37 127(2)
C2' N3 C43 125(2)
C37 N3 C43 108.1(7)
C37 N3 C2 115(2)
C43 N3 C2 135(2)
C37 N4 C38 110.6(7)
C37 N4 C45 126.2(7)
C38 N4 C45 123.1(7)
O2 N5 O3 123.6(16)
O2 N5 C26 117.8(16)
O3 N5 C26 114.7(16)
O5 N6 O6 127.5(17)
O5 N6 C56 119.8(17)
O6 N6 C56 112.7(16)
C17 O1 C22 114.1(6)
C47 O4 C52 111.3(6)
C6 C1 C2 108(3)
C6 C1 N1 113.7(19)
C2 C1 N1 113(3)
C3 C2 C1 122(4)
C3 C2 N3 116(3)
C1 C2 N3 108(2)
C2 C3 C4 118(2)
C3 C4 C5 105(3)
C4 C5 C6 113(3)
C1 C6 C5 117(2)
N1 C1' C2' 115(3)
N1 C1' C6' 114.6(18)
C2' C1' C6' 118(2)
N3 C2' C1' 120(3)
N3 C2' C3' 117(2)
C1' C2' C3' 111(3)
C4' C3' C2' 118.2(16)
C3' C4' C5' 119(2)
C6' C5' C4' 108(2)
C5' C6' C1' 126.3(16)
N2 C7 N1 106.3(7)
N2 C7 Pd1 128.8(7)
N1 C7 Pd1 124.5(6)
C9 C8 C13 124.9(9)
C9 C8 N2 130.0(9)
C13 C8 N2 105.1(8)
C8 C9 C10 115.5(9)
C11 C10 C9 120.4(10)
C12 C11 C10 124.7(10)
C11 C12 C13 115.3(9)
C11 C12 C14 118.5(10)
C13 C12 C14 126.2(9)
C8 C13 N1 107.3(8)
C8 C13 C12 119.1(9)
N1 C13 C12 133.5(8)
N2 C15 C16 113.7(6)
C21 C16 C17 120.7(8)
C21 C16 C15 120.2(7)
C17 C16 C15 119.0(8)
C16 C17 O1 118.4(8)
C16 C17 C18 120.5(8)
O1 C17 C18 121.1(8)
C19 C18 C17 117.2(8)
C19 C18 C29 121.6(9)
C17 C18 C29 121.1(9)
C18 C19 C20 123.9(8)
C21 C20 C19 117.0(8)
C21 C20 C33 122.2(8)
C19 C20 C33 120.7(8)
C20 C21 C16 120.5(8)
O1 C22 C23 109.4(7)
C24 C23 C28 117.0(10)
C24 C23 C22 119.3(10)
C28 C23 C22 123.7(9)
C23 C24 C25 120.6(12)
C26 C25 C24 119.5(13)
C27 C26 C25 120.1(13)
C27 C26 N5 122.8(16)
C25 C26 N5 117.1(15)
C26 C27 C28 119.3(13)
C27 C28 C23 123.6(11)
C32 C29 C31 107.7(9)
C32 C29 C18 110.6(9)
C31 C29 C18 112.3(9)
C32 C29 C30 108.2(11)
C31 C29 C30 109.8(9)
C18 C29 C30 108.1(9)
C35 C33 C34 119.9(11)
C35 C33 C20 113.1(9)
C34 C33 C20 111.8(8)
C35 C33 C36 101.1(9)
C34 C33 C36 102.4(9)
C20 C33 C36 106.2(9)
N4 C37 N3 109.1(7)
N4 C37 Pd1 128.6(6)
N3 C37 Pd1 122.1(6)
C39 C38 N4 130.3(10)
C39 C38 C43 123.1(9)
N4 C38 C43 106.5(7)
C38 C39 C40 116.7(10)
C41 C40 C39 120.1(10)
C40 C41 C42 125.4(10)
C41 C42 C43 115.6(10)
C41 C42 C44 119.2(10)
C43 C42 C44 125.1(10)
C42 C43 C38 119.1(9)
C42 C43 N3 135.5(10)
C38 C43 N3 105.5(7)
N4 C45 C46 110.7(7)
C51 C46 C47 121.3(8)
C51 C46 C45 120.3(8)
C47 C46 C45 118.2(8)
O4 C47 C48 122.5(8)
O4 C47 C46 118.0(8)
C48 C47 C46 119.2(8)
C47 C48 C49 117.3(8)
C47 C48 C59 123.0(9)
C49 C48 C59 119.4(9)
C50 C49 C48 124.1(9)
C49 C50 C51 116.2(8)
C49 C50 C63 123.3(9)
C51 C50 C63 120.3(9)
C46 C51 C50 121.4(8)
O4 C52 C53 107.8(7)
C58 C53 C54 115.4(11)
C58 C53 C52 118.4(11)
C54 C53 C52 126.1(11)
C55 C54 C53 125.4(11)
C56 C55 C54 119.3(12)
C57 C56 C55 117.1(13)
C57 C56 N6 123.3(17)
C55 C56 N6 119.5(15)
C56 C57 C58 123.2(15)
C53 C58 C57 118.5(13)
C62 C59 C61 109.8(10)
C62 C59 C60 107.0(10)
C61 C59 C60 109.1(10)
C62 C59 C48 112.9(10)
C61 C59 C48 106.2(9)
C60 C59 C48 111.9(9)
C65 C63 C50 112.0(9)
C65 C63 C64 107.4(9)
C50 C63 C64 114.3(9)
C65 C63 C66 110.0(11)
C50 C63 C66 107.2(9)
C64 C63 C66 105.7(10)

loop_
_geom_bond_atom_site_label_1
_geom_bond_atom_site_label_2
_geom_bond_distance
Pd1 C7 1.964(9)
Pd1 C37 2.009(7)
Pd1 Br1 2.452(2)
Pd1 Br2 2.4689(18)
N1 C7 1.374(9)
N1 C13 1.394(10)
N1 C1' 1.43(3)
N1 C1 1.55(3)
N2 C7 1.320(9)
N2 C8 1.388(10)
N2 C15 1.482(9)
N3 C2' 1.35(3)
N3 C37 1.365(9)
N3 C43 1.408(9)
N3 C2 1.62(4)
N4 C37 1.297(8)
N4 C38 1.386(9)
N4 C45 1.466(9)
N5 O2 1.203(13)
N5 O3 1.234(14)
N5 C26 1.435(14)
N6 O5 1.163(13)
N6 O6 1.264(14)
N6 C56 1.444(13)
O1 C17 1.387(9)
O1 C22 1.427(9)
O4 C47 1.364(9)
O4 C52 1.456(9)
C1 C6 1.39(3)
C1 C2 1.53(2)
C2 C3 1.34(5)
C3 C4 1.470(18)
C4 C5 1.525(19)
C5 C6 1.58(5)
C1' C2' 1.44(3)
C1' C6' 1.500(17)
C2' C3' 1.60(4)
C3' C4' 1.526(16)
C4' C5' 1.532(18)
C5' C6' 1.46(4)
C8 C9 1.362(11)
C8 C13 1.380(10)
C9 C10 1.387(12)
C10 C11 1.382(12)
C11 C12 1.351(12)
C12 C13 1.424(11)
C12 C14 1.525(11)
C15 C16 1.507(10)
C16 C21 1.380(10)
C16 C17 1.386(10)
C17 C18 1.388(11)
C18 C19 1.367(11)
C18 C29 1.551(12)
C19 C20 1.406(11)
C20 C21 1.378(10)
C20 C33 1.515(12)
C22 C23 1.474(11)
C23 C24 1.344(12)
C23 C28 1.366(12)
C24 C25 1.396(12)
C25 C26 1.362(13)
C26 C27 1.335(16)
C27 C28 1.341(13)
C29 C32 1.507(13)
C29 C31 1.537(13)
C29 C30 1.574(14)
C33 C35 1.413(13)
C33 C34 1.495(13)
C33 C36 1.618(12)
C38 C39 1.357(11)
C38 C43 1.398(10)
C39 C40 1.373(12)
C40 C41 1.337(13)
C41 C42 1.361(12)
C42 C43 1.386(11)
C42 C44 1.524(12)
C45 C46 1.522(10)
C46 C51 1.347(10)
C46 C47 1.415(11)
C47 C48 1.381(11)
C48 C49 1.398(12)
C48 C59 1.552(12)
C49 C50 1.390(11)
C50 C51 1.397(11)
C50 C63 1.509(12)
C52 C53 1.470(11)
C53 C58 1.306(14)
C53 C54 1.356(12)
C54 C55 1.356(13)
C55 C56 1.322(16)
C56 C57 1.320(17)
C57 C58 1.439(13)
C59 C62 1.468(14)
C59 C61 1.532(13)
C59 C60 1.541(14)
C63 C65 1.502(13)
C63 C64 1.511(13)
C63 C66 1.546(14)

loop_
_geom_torsion_atom_site_label_1
_geom_torsion_atom_site_label_2
_geom_torsion_atom_site_label_3
_geom_torsion_atom_site_label_4
_geom_torsion
C7 N1 C1 C6 -91(2)
C13 N1 C1 C6 84(2)
C7 N1 C1 C2 32(3)
C13 N1 C1 C2 -153(3)
C6 C1 C2 C3 -51(5)
N1 C1 C2 C3 -178(3)
C6 C1 C2 N3 171(2)
N1 C1 C2 N3 44(4)
C37 N3 C2 C3 125(3)
C43 N3 C2 C3 -38(4)
C37 N3 C2 C1 -94(3)
C43 N3 C2 C1 103(3)
C1 C2 C3 C4 21(5)
N3 C2 C3 C4 156(3)
C2 C3 C4 C5 32(5)
C3 C4 C5 C6 -56(5)
C2 C1 C6 C5 22(4)
N1 C1 C6 C5 148(2)
C4 C5 C6 C1 28(4)
C7 N1 C1' C2' 92(3)
C13 N1 C1' C2' -104(3)
C7 N1 C1' C6' -126(2)
C13 N1 C1' C6' 38(4)
C37 N3 C2' C1' -34(5)
C43 N3 C2' C1' 144(3)
C37 N3 C2' C3' 106(3)
C43 N3 C2' C3' -76(3)
N1 C1' C2' N3 -41(6)
C6' C1' C2' N3 179(2)
N1 C1' C2' C3' 178(2)
C6' C1' C2' C3' 37(5)
N3 C2' C3' C4' -155(3)
C1' C2' C3' C4' -13(4)
C2' C3' C4' C5' -27(3)
C3' C4' C5' C6' 39(4)
C4' C5' C6' C1' -14(3)
N1 C1' C6' C5' -167(3)
C2' C1' C6' C5' -26(4)
C8 N2 C7 N1 -0.6(9)
C15 N2 C7 N1 177.9(6)
C8 N2 C7 Pd1 -173.7(6)
C15 N2 C7 Pd1 4.7(11)
C13 N1 C7 N2 -0.8(8)
C1' N1 C7 N2 168.6(11)
C1 N1 C7 N2 174.5(14)
C13 N1 C7 Pd1 172.7(5)
C1' N1 C7 Pd1 -17.9(13)
C1 N1 C7 Pd1 -12.0(17)
C7 N2 C8 C9 -179.9(9)
C15 N2 C8 C9 1.6(14)
C7 N2 C8 C13 1.8(9)
C15 N2 C8 C13 -176.7(7)
C13 C8 C9 C10 0.5(14)
N2 C8 C9 C10 -177.5(9)
C8 C9 C10 C11 1.5(15)
C9 C10 C11 C12 -0.8(18)
C10 C11 C12 C13 -1.9(17)
C10 C11 C12 C14 176.7(11)
C9 C8 C13 N1 179.4(8)
N2 C8 C13 N1 -2.1(9)
C9 C8 C13 C12 -3.2(14)
N2 C8 C13 C12 175.2(7)
C7 N1 C13 C8 1.9(9)
C1' N1 C13 C8 -162(2)
C1 N1 C13 C8 -174.1(13)
C7 N1 C13 C12 -174.9(9)
C1' N1 C13 C12 21(2)
C1 N1 C13 C12 9.1(17)
C11 C12 C13 C8 3.7(14)
C14 C12 C13 C8 -174.7(9)
C11 C12 C13 N1 -179.8(9)
C14 C12 C13 N1 1.8(17)
C7 N2 C15 C16 127.0(8)
C8 N2 C15 C16 -54.7(10)
N2 C15 C16 C21 -30.0(11)
N2 C15 C16 C17 145.0(7)
C21 C16 C17 O1 -175.6(7)
C15 C16 C17 O1 9.4(12)
C21 C16 C17 C18 2.9(13)
C15 C16 C17 C18 -172.1(8)
C22 O1 C17 C16 71.4(9)
C22 O1 C17 C18 -107.0(9)
C16 C17 C18 C19 -3.8(13)
O1 C17 C18 C19 174.6(8)
C16 C17 C18 C29 173.8(9)
O1 C17 C18 C29 -7.7(13)
C17 C18 C19 C20 0.5(14)
C29 C18 C19 C20 -177.2(9)
C18 C19 C20 C21 3.8(14)
C18 C19 C20 C33 178.8(9)
C19 C20 C21 C16 -4.8(13)
C33 C20 C21 C16 -179.7(9)
C17 C16 C21 C20 1.6(13)
C15 C16 C21 C20 176.6(8)
C17 O1 C22 C23 178.2(7)
O1 C22 C23 C24 -132.3(8)
O1 C22 C23 C28 51.7(12)
C28 C23 C24 C25 -1.6(15)
C22 C23 C24 C25 -177.9(9)
C23 C24 C25 C26 0.7(18)
C24 C25 C26 C27 0(2)
C24 C25 C26 N5 177.9(11)
O2 N5 C26 C27 -170.4(15)
O3 N5 C26 C27 -12(2)
O2 N5 C26 C25 12(2)
O3 N5 C26 C25 170.3(16)
C25 C26 C27 C28 0(2)
N5 C26 C27 C28 -177.5(13)
C26 C27 C28 C23 -1.2(19)
C24 C23 C28 C27 2.0(17)
C22 C23 C28 C27 178.0(10)
C19 C18 C29 C32 1.2(15)
C17 C18 C29 C32 -176.3(10)
C19 C18 C29 C31 -119.2(10)
C17 C18 C29 C31 63.3(13)
C19 C18 C29 C30 119.6(10)
C17 C18 C29 C30 -58.0(12)
C21 C20 C33 C35 -0.2(15)
C19 C20 C33 C35 -175.0(10)
C21 C20 C33 C34 -139.2(10)
C19 C20 C33 C34 46.0(14)
C21 C20 C33 C36 109.8(10)
C19 C20 C33 C36 -64.9(11)
C38 N4 C37 N3 3.0(8)
C45 N4 C37 N3 -175.2(6)
C38 N4 C37 Pd1 178.0(5)
C45 N4 C37 Pd1 -0.2(11)
C2' N3 C37 N4 177(2)
C43 N3 C37 N4 -1.5(8)
C2 N3 C37 N4 -169.0(14)
C2' N3 C37 Pd1 1(2)
C43 N3 C37 Pd1 -176.9(5)
C2 N3 C37 Pd1 15.6(15)
C37 N4 C38 C39 178.7(8)
C45 N4 C38 C39 -3.1(13)
C37 N4 C38 C43 -3.3(8)
C45 N4 C38 C43 174.9(7)
N4 C38 C39 C40 179.0(8)
C43 C38 C39 C40 1.3(13)
C38 C39 C40 C41 -2.1(14)
C39 C40 C41 C42 1.8(17)
C40 C41 C42 C43 -0.4(15)
C40 C41 C42 C44 -177.5(10)
C41 C42 C43 C38 -0.5(13)
C44 C42 C43 C38 176.4(9)
C41 C42 C43 N3 179.0(9)
C44 C42 C43 N3 -4.1(17)
C39 C38 C43 C42 0.1(13)
N4 C38 C43 C42 -178.1(7)
C39 C38 C43 N3 -179.6(7)
N4 C38 C43 N3 2.2(8)
C2' N3 C43 C42 2(2)
C37 N3 C43 C42 179.9(9)
C2 N3 C43 C42 -16(2)
C2' N3 C43 C38 -179(2)
C37 N3 C43 C38 -0.5(8)
C2 N3 C43 C38 163.3(18)
C37 N4 C45 C46 118.6(8)
C38 N4 C45 C46 -59.4(9)
N4 C45 C46 C51 -37.1(10)
N4 C45 C46 C47 137.5(7)
C52 O4 C47 C48 -109.7(9)
C52 O4 C47 C46 76.4(9)
C51 C46 C47 O4 -177.8(7)
C45 C46 C47 O4 7.7(11)
C51 C46 C47 C48 8.1(12)
C45 C46 C47 C48 -166.4(7)
O4 C47 C48 C49 -179.7(7)
C46 C47 C48 C49 -5.9(12)
O4 C47 C48 C59 -6.3(14)
C46 C47 C48 C59 167.5(9)
C47 C48 C49 C50 0.3(14)
C59 C48 C49 C50 -173.4(9)
C48 C49 C50 C51 3.5(14)
C48 C49 C50 C63 178.6(9)
C47 C46 C51 C50 -4.3(13)
C45 C46 C51 C50 170.1(8)
C49 C50 C51 C46 -1.4(13)
C63 C50 C51 C46 -176.7(8)
C47 O4 C52 C53 -173.8(8)
O4 C52 C53 C58 125.6(12)
O4 C52 C53 C54 -50.0(13)
C58 C53 C54 C55 10.2(19)
C52 C53 C54 C55 -174.1(10)
C53 C54 C55 C56 -2(2)
C54 C55 C56 C57 -3(2)
C54 C55 C56 N6 175.5(10)
O5 N6 C56 C57 -175.5(17)
O6 N6 C56 C57 5.0(17)
O5 N6 C56 C55 6.6(16)
O6 N6 C56 C55 -172.9(15)
C55 C56 C57 C58 0(3)
N6 C56 C57 C58 -178.4(13)
C54 C53 C58 C57 -12(2)
C52 C53 C58 C57 171.5(12)
C56 C57 C58 C53 9(3)
C47 C48 C59 C62 57.5(13)
C49 C48 C59 C62 -129.2(10)
C47 C48 C59 C61 -62.8(13)
C49 C48 C59 C61 110.5(10)
C47 C48 C59 C60 178.3(10)
C49 C48 C59 C60 -8.4(15)
C49 C50 C63 C65 130.4(11)
C51 C50 C63 C65 -54.7(13)
C49 C50 C63 C64 7.9(14)
C51 C50 C63 C64 -177.2(9)
C49 C50 C63 C66 -108.9(11)
C51 C50 C63 C66 66.0(12)

loop_
_platon_squeeze_void_nr
_platon_squeeze_void_average_x
_platon_squeeze_void_average_y
_platon_squeeze_void_average_z
_platon_squeeze_void_volume
_platon_squeeze_void_count_electrons
_platon_squeeze_void_content
1 0.724 0.030 0.200 104 11 ' '
2 0.276 -0.030 0.800 104 11 ' '
3 0.490 0.021 0.406 7 0 ' '
4 0.561 0.086 0.711 12 0 ' '
5 0.889 0.233 0.979 47 4 ' '
6 0.889 0.267 0.479 47 4 ' '
7 0.724 0.470 0.700 105 11 ' '
8 0.561 0.414 0.211 12 0 ' '
9 0.276 0.530 0.300 104 11 ' '
10 0.490 0.479 0.906 7 0 ' '
11 0.510 0.521 0.094 7 0 ' '
12 0.439 0.586 0.789 12 0 ' '
13 0.111 0.733 0.521 47 4 ' '
14 0.111 0.767 0.021 47 4 ' '
15 0.439 0.914 0.289 12 0 ' '
16 0.510 0.979 0.594 7 0 ' '
